data_1006085
loop_
_publ_author_name
'Garcia-Munoz, J L'
'Rodriguez-Carvajal, J'

_publ_section_title
;
Structural characterization of R2 Cu2 O5 (R=Yb,Tm,Er,Y and Ho) oxides
by neutron diffraction
;
_journal_coden_ASTM JSSCBI
_journal_name_full 'Journal of Solid State Chemistry'
_journal_page_first 324
_journal_page_last 331
_journal_paper_doi 10.1006/jssc.1995.1141
_journal_volume 115
_journal_year 1995
_chemical_formula_structural 'Er2 Cu2 O5'
_chemical_formula_sum 'Cu2 Er2 O5'
_chemical_name_systematic 'Dierbium dicopper oxide'
_space_group_IT_number 33
_symmetry_cell_setting orthorhombic
_symmetry_Int_Tables_number 33
_symmetry_space_group_name_Hall 'P 2c -2n'
_symmetry_space_group_name_H-M 'P n a 21'
_cell_angle_alpha 90
_cell_angle_beta 90
_cell_angle_gamma 90
_cell_formula_units_Z 4
_cell_length_a 10.7839(2)
_cell_length_b 3.4745(1)
_cell_length_c 12.4434(3)
_cell_volume 466.2
_refine_ls_R_factor_all 0.067
_cod_database_code 1006085

loop_
_symmetry_equiv_pos_as_xyz
x,y,z
-x,-y,1/2+z
1/2-x,1/2+y,1/2+z
1/2+x,1/2-y,z

loop_
_atom_site_label
_atom_site_type_symbol
_atom_site_symmetry_multiplicity
_atom_site_Wyckoff_symbol
_atom_site_fract_x
_atom_site_fract_y
_atom_site_fract_z
_atom_site_occupancy
_atom_site_attached_hydrogens
_atom_site_calc_flag
Er1 Er3+ 4 a 0.207(1) 0.226(2) 0. 1. 0 d
Er2 Er3+ 4 a 0.0414(9) 0.222(1) 0.3300(4) 1. 0 d
Cu1 Cu2+ 4 a 0.9911(8) 0.653(2) 0.112(1) 1. 0 d
Cu2 Cu2+ 4 a 0.2593(7) 0.669(2) 0.215(1) 1. 0 d
O1 O2- 4 a 0.176(1) 0.727(3) 0.357(1) 1. 0 d
O2 O2- 4 a 0.322(1) 0.713(3) 0.059(1) 1. 0 d
O3 O2- 4 a 0.124(2) 0.319(2) 0.167(2) 1. 0 d
O4 O2- 4 a 0.427(1) 0.773(2) 0.259(1) 1. 0 d
O5 O2- 4 a 0.424(2) 0.227(3) 0.476(1) 1. 0 d

loop_
_atom_type_symbol
_atom_type_oxidation_number
Er3+ 3.000
Cu2+ 2.000
O2- -2.000
